data_7019245
loop_
_publ_author_name
'Sato, Takeshi'
'Awano, Hiroshi'
'Haba, Osamu'
'Katagiri, Hiroshi'
'Pu, Yong-Jin'
'Takahashi, Tatsuhiro'
'Yonetake, Koichiro'

_publ_section_title
;
 Synthesis, characterization, and polarized luminescence properties of
 platinum(ii) complexes having a rod-like ligand.
;
_journal_issue 27
_journal_name_full 'Dalton transactions (Cambridge, England : 2003)'
_journal_page_first 8379
_journal_page_last 8389
_journal_paper_doi 10.1039/c2dt30071k
_journal_volume 41
_journal_year 2012
_chemical_formula_moiety 'C28 H37 F2 N O2 Pt'
_chemical_formula_sum 'C28 H37 F2 N O2 Pt'
_chemical_formula_weight 652.68
_chemical_name_systematic
;
?
;
_space_group_IT_number 2
_symmetry_cell_setting triclinic
_symmetry_space_group_name_Hall '-P 1'
_symmetry_space_group_name_H-M 'P -1'
_atom_sites_solution_hydrogens geom
_atom_sites_solution_primary direct
_atom_sites_solution_secondary difmap
_audit_creation_method SHELXL-97
_cell_angle_alpha 81.946(7)
_cell_angle_beta 84.414(8)
_cell_angle_gamma 82.446(7)
_cell_formula_units_Z 2
_cell_length_a 5.4867(13)
_cell_length_b 11.059(3)
_cell_length_c 21.565(5)
_cell_measurement_reflns_used 3696
_cell_measurement_temperature 103
_cell_measurement_theta_max 27.5204
_cell_measurement_theta_min 3.2201
_cell_volume 1280.2(5)
_computing_cell_refinement 'CrystalClear (Rigaku Inc., 2008)'
_computing_data_collection 'CrystalClear (Rigaku Inc., 2008)'
_computing_data_reduction 'CrystalClear (Rigaku Inc., 2008)'
_computing_molecular_graphics 'PLATON (Spek, 2009)'
_computing_publication_material 'Yadokari-XG 2009 (Wakita, Kabuto et al., 2009)'
_computing_structure_refinement 'SHELXL-97 (Sheldrick, 2008)'
_computing_structure_solution 'SHELXS-97 (Sheldrick, 2008)'
_diffrn_ambient_temperature 103
_diffrn_detector_area_resol_mean 28.5714
_diffrn_measured_fraction_theta_full 0.991
_diffrn_measured_fraction_theta_max 0.991
_diffrn_measurement_device 'Rigaku Saturn'
_diffrn_measurement_method \w
_diffrn_radiation_detector CCD
_diffrn_radiation_monochromator 'Graphite Monochromator'
_diffrn_radiation_source 'Rotating Anode'
_diffrn_radiation_type MoK\a
_diffrn_radiation_wavelength 0.71075
_diffrn_reflns_av_R_equivalents 0.0484
_diffrn_reflns_av_sigmaI/netI 0.0611
_diffrn_reflns_limit_h_max 7
_diffrn_reflns_limit_h_min -7
_diffrn_reflns_limit_k_max 14
_diffrn_reflns_limit_k_min -14
_diffrn_reflns_limit_l_max 27
_diffrn_reflns_limit_l_min -27
_diffrn_reflns_number 19375
_diffrn_reflns_theta_full 27.52
_diffrn_reflns_theta_max 27.52
_diffrn_reflns_theta_min 3.63
_diffrn_standards_number 5834
_exptl_absorpt_coefficient_mu 5.520
_exptl_absorpt_correction_T_max 0.7698
_exptl_absorpt_correction_T_min 0.4915
_exptl_absorpt_correction_type numerical
_exptl_absorpt_process_details
;
Higashi, T. (1995). Program for Absorption Correction.
Rigaku Corporation, Tokyo, Japan.
;
_exptl_crystal_colour yellow
_exptl_crystal_density_diffrn 1.693
_exptl_crystal_density_method 'not measured'
_exptl_crystal_description Prism
_exptl_crystal_F_000 648
_exptl_crystal_size_max 0.15
_exptl_crystal_size_mid 0.10
_exptl_crystal_size_min 0.05
_refine_diff_density_max 1.820
_refine_diff_density_min -1.232
_refine_diff_density_rms 0.153
_refine_ls_extinction_method none
_refine_ls_goodness_of_fit_ref 1.067
_refine_ls_hydrogen_treatment constr
_refine_ls_matrix_type full
_refine_ls_number_parameters 319
_refine_ls_number_reflns 5834
_refine_ls_number_restraints 42
_refine_ls_restrained_S_all 1.065
_refine_ls_R_factor_all 0.0378
_refine_ls_R_factor_gt 0.0315
_refine_ls_shift/su_max 0.001
_refine_ls_shift/su_mean 0.000
_refine_ls_structure_factor_coef Fsqd
_refine_ls_weighting_details 'calc w=1/[\s^2^(Fo^2^)+(0.0232P)^2^+0.0000P] where P=(Fo^2^+2Fc^2^)/3'
_refine_ls_weighting_scheme calc
_refine_ls_wR_factor_gt 0.0621
_refine_ls_wR_factor_ref 0.0653
_reflns_number_gt 5106
_reflns_number_total 5834
_reflns_threshold_expression >2sigma(I)
_cod_data_source_file c2dt30071k.txt
_cod_data_source_block ydkr
_cod_depositor_comments
;
The following automatic conversions were performed:

'_exptl_absorpt_correction_type' value 'Numerical' changed to
'numerical' according to
/home/saulius/struct/CIF-dictionaries/cif_core.dic dictionary named
'cif_core.dic' version 2.4.1 from 2010-06-29.

Automatic conversion script
Id: cif_fix_values 1891 2012-01-12 08:04:46Z andrius 
;
_cod_database_code 7019245

loop_
_symmetry_equiv_pos_as_xyz
'x, y, z'
'-x, -y, -z'

loop_
_atom_site_label
_atom_site_type_symbol
_atom_site_fract_x
_atom_site_fract_y
_atom_site_fract_z
_atom_site_U_iso_or_equiv
_atom_site_adp_type
_atom_site_occupancy
_atom_site_symmetry_multiplicity
_atom_site_calc_flag
_atom_site_refinement_flags
_atom_site_disorder_assembly
_atom_site_disorder_group
Pt1 Pt 0.44151(3) 0.310796(13) 0.134893(7) 0.01766(6) Uani 1 1 d . . .
N1 N 0.4788(6) 0.4831(3) 0.09748(14) 0.0170(7) Uani 1 1 d . . .
C1 C 0.6720(7) 0.5157(4) 0.05740(18) 0.0218(9) Uani 1 1 d . . .
H1 H 0.7985 0.4534 0.0462 0.026 Uiso 1 1 calc R . .
C2 C 0.6912(8) 0.6352(4) 0.03253(18) 0.0232(10) Uani 1 1 d . . .
H2 H 0.8291 0.6556 0.0047 0.028 Uiso 1 1 calc R . .
C3 C 0.5068(8) 0.7258(4) 0.04863(19) 0.0242(10) Uani 1 1 d . . .
H3 H 0.5156 0.8091 0.0313 0.029 Uiso 1 1 calc R . .
C4 C 0.3100(8) 0.6948(4) 0.08996(18) 0.0232(10) Uani 1 1 d . . .
H4 H 0.1833 0.7567 0.1015 0.028 Uiso 1 1 calc R . .
C5 C 0.2979(7) 0.5719(4) 0.11475(18) 0.0177(9) Uani 1 1 d . . .
C6 C 0.1432(7) 0.3919(3) 0.17646(17) 0.0144(8) Uani 1 1 d . . .
C7 C 0.1073(7) 0.5213(4) 0.15989(18) 0.0179(9) Uani 1 1 d . . .
C8 C -0.0982(8) 0.5875(4) 0.18685(18) 0.0208(9) Uani 1 1 d . . .
C9 C -0.2640(7) 0.5302(4) 0.22957(18) 0.0189(9) Uani 1 1 d . . .
C10 C -0.2345(7) 0.4043(4) 0.24789(17) 0.0171(9) Uani 1 1 d . . .
C11 C -0.0288(7) 0.3372(3) 0.22020(17) 0.0168(9) Uani 1 1 d . . .
H11 H -0.0045 0.2506 0.2316 0.020 Uiso 1 1 calc R . .
F1 F -0.1444(4) 0.7122(2) 0.17267(11) 0.0266(6) Uani 1 1 d . . .
F2 F -0.4615(4) 0.6005(2) 0.25446(11) 0.0252(5) Uani 1 1 d . . .
C12 C -0.4189(7) 0.3459(3) 0.29620(18) 0.0190(9) Uani 1 1 d . . .
H12 H -0.5824 0.3605 0.2789 0.023 Uiso 1 1 calc R . .
H12A H -0.4324 0.3884 0.3341 0.023 Uiso 1 1 calc R . .
C13 C -0.3590(7) 0.2080(3) 0.31626(18) 0.0197(9) Uani 1 1 d . . .
H13 H -0.1997 0.1926 0.3357 0.024 Uiso 1 1 calc R . .
H13A H -0.3406 0.1646 0.2786 0.024 Uiso 1 1 calc R . .
C14 C -0.5586(7) 0.1559(3) 0.36295(18) 0.0176(6) Uani 1 1 d U B .
H14 H -0.5853 0.2033 0.3992 0.021 Uiso 1 1 calc R . .
H14A H -0.7152 0.1661 0.3425 0.021 Uiso 1 1 calc R . .
C15 C -0.4913(7) 0.0209(3) 0.38639(18) 0.0170(5) Uani 1 1 d U . .
H15 H -0.3339 0.0107 0.4065 0.020 Uiso 0.70 1 calc PR A 1
H15A H -0.4657 -0.0265 0.3501 0.020 Uiso 0.70 1 calc PR A 1
H15B H -0.4041 -0.0178 0.3504 0.020 Uiso 0.30 1 calc PR A 2
H15C H -0.3695 0.0167 0.4179 0.020 Uiso 0.30 1 calc PR A 2
C16B C -0.679(3) -0.0577(13) 0.4145(7) 0.0163(6) Uani 0.30 1 d PU B 2
H16B H -0.8044 -0.0058 0.4385 0.020 Uiso 0.30 1 calc PR B 2
H16C H -0.7613 -0.0791 0.3793 0.020 Uiso 0.30 1 calc PR B 2
C16A C -0.6922(11) -0.0319(5) 0.4341(3) 0.0157(6) Uani 0.70 1 d PU B 1
H16A H -0.8510 -0.0202 0.4145 0.019 Uiso 0.70 1 calc PR B 1
H16D H -0.7144 0.0132 0.4712 0.019 Uiso 0.70 1 calc PR B 1
C17 C -0.6193(7) -0.1715(3) 0.45547(18) 0.0171(5) Uani 1 1 d U . .
H17 H -0.5963 -0.2161 0.4182 0.021 Uiso 0.70 1 calc PR B 1
H17A H -0.4601 -0.1826 0.4748 0.021 Uiso 0.70 1 calc PR B 1
H17B H -0.4824 -0.1588 0.4797 0.021 Uiso 0.30 1 calc PR B 2
H17C H -0.5530 -0.2349 0.4281 0.021 Uiso 0.30 1 calc PR B 2
C18 C -0.8144(7) -0.2269(3) 0.50277(18) 0.0176(6) Uani 1 1 d U B .
H18 H -0.8428 -0.1794 0.5390 0.021 Uiso 1 1 calc R . .
H18A H -0.9715 -0.2185 0.4827 0.021 Uiso 1 1 calc R . .
C19 C -0.7438(7) -0.3614(3) 0.52668(18) 0.0188(9) Uani 1 1 d . . .
H19 H -0.5861 -0.3699 0.5465 0.023 Uiso 1 1 calc R B .
H19A H -0.7165 -0.4090 0.4905 0.023 Uiso 1 1 calc R . .
C20 C -0.9380(7) -0.4168(3) 0.57428(18) 0.0182(9) Uani 1 1 d . B .
H20 H -0.9655 -0.3689 0.6104 0.022 Uiso 1 1 calc R . .
H20A H -1.0955 -0.4083 0.5543 0.022 Uiso 1 1 calc R . .
C21 C -0.8689(7) -0.5515(3) 0.59866(18) 0.0193(9) Uani 1 1 d . . .
H21 H -0.8426 -0.5996 0.5627 0.023 Uiso 1 1 calc R B .
H21A H -0.7110 -0.5602 0.6184 0.023 Uiso 1 1 calc R . .
C22 C -1.0617(7) -0.6052(4) 0.64605(18) 0.0221(9) Uani 1 1 d . B .
H22 H -1.2179 -0.5994 0.6258 0.027 Uiso 1 1 calc R . .
H22A H -1.0926 -0.5553 0.6813 0.027 Uiso 1 1 calc R . .
C23 C -0.9881(8) -0.7384(4) 0.6721(2) 0.0296(11) Uani 1 1 d . . .
H23 H -0.9655 -0.7893 0.6378 0.044 Uiso 1 1 calc R B .
H23A H -1.1179 -0.7667 0.7031 0.044 Uiso 1 1 calc R . .
H23B H -0.8334 -0.7451 0.6922 0.044 Uiso 1 1 calc R . .
O1 O 0.3722(5) 0.1450(2) 0.17829(12) 0.0202(6) Uani 1 1 d . . .
O2 O 0.7627(5) 0.2356(2) 0.08755(12) 0.0192(6) Uani 1 1 d . . .
C24 C 0.4097(8) -0.0669(4) 0.2102(2) 0.0269(10) Uani 1 1 d . . .
H24 H 0.4529 -0.0732 0.2536 0.040 Uiso 1 1 calc R . .
H24A H 0.4814 -0.1415 0.1922 0.040 Uiso 1 1 calc R . .
H24B H 0.2298 -0.0579 0.2095 0.040 Uiso 1 1 calc R . .
C25 C 0.5098(8) 0.0438(4) 0.17192(19) 0.0210(9) Uani 1 1 d . . .
C26 C 0.7284(8) 0.0295(4) 0.13408(19) 0.0236(10) Uani 1 1 d . . .
H26 H 0.8092 -0.0520 0.1347 0.028 Uiso 1 1 calc R . .
C27 C 0.8448(7) 0.1218(4) 0.09484(18) 0.0196(9) Uani 1 1 d . . .
C28 C 1.0850(7) 0.0890(4) 0.05818(19) 0.0218(9) Uani 1 1 d . . .
H28 H 1.0631 0.1070 0.0131 0.033 Uiso 1 1 calc R . .
H28A H 1.1402 0.0012 0.0687 0.033 Uiso 1 1 calc R . .
H28B H 1.2089 0.1375 0.0687 0.033 Uiso 1 1 calc R . .

loop_
_atom_site_aniso_label
_atom_site_aniso_U_11
_atom_site_aniso_U_22
_atom_site_aniso_U_33
_atom_site_aniso_U_23
_atom_site_aniso_U_13
_atom_site_aniso_U_12
Pt1 0.02129(11) 0.01402(10) 0.01666(10) 0.00018(6) 0.00180(7) -0.00315(7)
N1 0.024(2) 0.0149(18) 0.0107(16) 0.0023(13) -0.0010(14) -0.0012(15)
C1 0.023(2) 0.020(2) 0.020(2) -0.0015(17) 0.0023(17) -0.0014(18)
C2 0.026(3) 0.023(2) 0.020(2) -0.0025(18) 0.0058(18) -0.0096(19)
C3 0.028(3) 0.018(2) 0.025(2) 0.0046(18) -0.0007(19) -0.0043(19)
C4 0.030(3) 0.015(2) 0.022(2) 0.0022(17) 0.0018(18) 0.0002(18)
C5 0.023(2) 0.016(2) 0.014(2) 0.0025(16) -0.0067(16) -0.0011(18)
C6 0.019(2) 0.0100(19) 0.015(2) 0.0001(15) -0.0056(16) -0.0038(16)
C7 0.019(2) 0.020(2) 0.015(2) -0.0013(16) -0.0002(16) -0.0036(18)
C8 0.031(3) 0.011(2) 0.018(2) 0.0029(16) -0.0010(18) -0.0025(18)
C9 0.017(2) 0.020(2) 0.017(2) -0.0025(17) 0.0012(16) 0.0024(18)
C10 0.021(2) 0.021(2) 0.0093(19) 0.0002(16) -0.0006(16) -0.0035(18)
C11 0.024(2) 0.013(2) 0.014(2) -0.0004(15) -0.0046(16) -0.0057(17)
F1 0.0307(15) 0.0132(12) 0.0312(14) 0.0043(10) 0.0077(11) -0.0006(10)
F2 0.0234(14) 0.0201(13) 0.0281(14) -0.0006(10) 0.0104(10) 0.0006(10)
C12 0.023(2) 0.018(2) 0.016(2) 0.0011(16) 0.0021(17) -0.0061(18)
C13 0.023(2) 0.019(2) 0.017(2) -0.0022(16) 0.0046(17) -0.0061(18)
C14 0.0164(13) 0.0161(13) 0.0194(13) 0.0006(11) 0.0011(11) -0.0032(11)
C15 0.0159(11) 0.0152(11) 0.0189(12) 0.0003(9) 0.0011(9) -0.0030(10)
C16B 0.0147(12) 0.0145(12) 0.0186(12) 0.0007(10) 0.0014(10) -0.0032(10)
C16A 0.0146(12) 0.0137(12) 0.0181(12) 0.0000(10) 0.0016(10) -0.0031(10)
C17 0.0153(12) 0.0154(11) 0.0195(12) -0.0001(9) 0.0023(9) -0.0032(10)
C18 0.0159(13) 0.0164(13) 0.0195(13) -0.0008(11) 0.0031(11) -0.0035(11)
C19 0.020(2) 0.014(2) 0.022(2) 0.0010(16) 0.0009(17) -0.0049(17)
C20 0.017(2) 0.018(2) 0.019(2) -0.0020(16) 0.0020(16) -0.0034(17)
C21 0.021(2) 0.019(2) 0.018(2) -0.0022(16) 0.0028(17) -0.0051(18)
C22 0.026(2) 0.020(2) 0.019(2) 0.0026(17) 0.0012(18) -0.0094(19)
C23 0.035(3) 0.026(3) 0.026(2) 0.0055(19) 0.002(2) -0.008(2)
O1 0.0272(17) 0.0144(15) 0.0170(15) 0.0017(11) 0.0025(12) -0.0025(13)
O2 0.0230(16) 0.0109(14) 0.0232(16) -0.0013(11) -0.0003(12) -0.0021(12)
C24 0.026(3) 0.022(2) 0.030(3) 0.0029(19) 0.0042(19) -0.0009(19)
C25 0.028(3) 0.014(2) 0.020(2) 0.0034(16) -0.0070(18) -0.0012(19)
C26 0.026(2) 0.014(2) 0.029(2) 0.0008(17) 0.0022(19) 0.0015(18)
C27 0.021(2) 0.023(2) 0.016(2) -0.0050(17) -0.0032(17) -0.0025(18)
C28 0.019(2) 0.018(2) 0.027(2) -0.0015(18) 0.0037(18) -0.0001(18)

loop_
_atom_type_symbol
_atom_type_description
_atom_type_scat_dispersion_real
_atom_type_scat_dispersion_imag
_atom_type_scat_source
C C 0.0033 0.0016 'International Tables Vol C Tables 4.2.6.8 and 6.1.1.4'
H H 0.0000 0.0000 'International Tables Vol C Tables 4.2.6.8 and 6.1.1.4'
F F 0.0171 0.0103 'International Tables Vol C Tables 4.2.6.8 and 6.1.1.4'
N N 0.0061 0.0033 'International Tables Vol C Tables 4.2.6.8 and 6.1.1.4'
O O 0.0106 0.0060 'International Tables Vol C Tables 4.2.6.8 and 6.1.1.4'
Pt Pt -1.7033 8.3905 'International Tables Vol C Tables 4.2.6.8 and 6.1.1.4'

loop_
_geom_angle_atom_site_label_1
_geom_angle_atom_site_label_2
_geom_angle_atom_site_label_3
_geom_angle
C6 Pt1 N1 81.91(14)
C6 Pt1 O1 91.87(13)
N1 Pt1 O1 173.75(11)
C6 Pt1 O2 176.31(12)
N1 Pt1 O2 94.40(12)
O1 Pt1 O2 91.82(10)
C1 N1 C5 119.4(3)
C1 N1 Pt1 123.9(3)
C5 N1 Pt1 116.6(3)
N1 C1 C2 122.3(4)
N1 C1 H1 118.9
C2 C1 H1 118.9
C1 C2 C3 118.9(4)
C1 C2 H2 120.5
C3 C2 H2 120.5
C4 C3 C2 119.8(4)
C4 C3 H3 120.1
C2 C3 H3 120.1
C3 C4 C5 119.6(4)
C3 C4 H4 120.2
C5 C4 H4 120.2
N1 C5 C4 120.0(4)
N1 C5 C7 112.4(3)
C4 C5 C7 127.6(4)
C11 C6 C7 118.4(4)
C11 C6 Pt1 127.6(3)
C7 C6 Pt1 114.0(3)
C8 C7 C6 118.6(4)
C8 C7 C5 126.4(4)
C6 C7 C5 115.1(4)
F1 C8 C9 117.2(4)
F1 C8 C7 121.5(3)
C9 C8 C7 121.3(4)
F2 C9 C8 118.4(4)
F2 C9 C10 119.4(3)
C8 C9 C10 122.2(4)
C9 C10 C11 116.6(3)
C9 C10 C12 120.2(4)
C11 C10 C12 123.2(3)
C10 C11 C6 123.0(4)
C10 C11 H11 118.5
C6 C11 H11 118.5
C10 C12 C13 115.8(3)
C10 C12 H12 108.3
C13 C12 H12 108.3
C10 C12 H12A 108.3
C13 C12 H12A 108.3
H12 C12 H12A 107.4
C12 C13 C14 112.3(3)
C12 C13 H13 109.1
C14 C13 H13 109.1
C12 C13 H13A 109.1
C14 C13 H13A 109.1
H13 C13 H13A 107.9
C15 C14 C13 112.4(3)
C15 C14 H14 109.1
C13 C14 H14 109.1
C15 C14 H14A 109.1
C13 C14 H14A 109.1
H14 C14 H14A 107.9
C16B C15 C14 121.6(7)
C16B C15 C16A 20.3(5)
C14 C15 C16A 112.5(4)
C16B C15 H15 117.3
C14 C15 H15 109.1
C16A C15 H15 109.1
C16B C15 H15A 88.8
C14 C15 H15A 109.1
C16A C15 H15A 109.1
H15 C15 H15A 107.8
C16B C15 H15B 106.9
C14 C15 H15B 106.9
C16A C15 H15B 126.7
H15 C15 H15B 89.4
H15A C15 H15B 21.2
C16B C15 H15C 106.9
C14 C15 H15C 106.9
C16A C15 H15C 94.7
H15 C15 H15C 17.8
H15A C15 H15C 123.9
H15B C15 H15C 106.7
C17 C16B C15 122.4(11)
C17 C16B H16B 106.7
C15 C16B H16B 106.7
C17 C16B H16C 106.7
C15 C16B H16C 106.7
H16B C16B H16C 106.6
C15 C16A C17 110.8(4)
C15 C16A H16A 109.5
C17 C16A H16A 109.5
C15 C16A H16D 109.5
C17 C16A H16D 109.5
H16A C16A H16D 108.1
C16B C17 C18 121.4(6)
C16B C17 C16A 20.1(5)
C18 C17 C16A 112.3(4)
C16B C17 H17 89.0
C18 C17 H17 109.1
C16A C17 H17 109.1
C16B C17 H17A 117.3
C18 C17 H17A 109.1
C16A C17 H17A 109.1
H17 C17 H17A 107.9
C16B C17 H17B 107.0
C18 C17 H17B 107.0
C16A C17 H17B 94.9
H17 C17 H17B 123.7
H17A C17 H17B 17.6
C16B C17 H17C 107.0
C18 C17 H17C 107.0
C16A C17 H17C 126.7
H17 C17 H17C 21.0
H17A C17 H17C 89.6
H17B C17 H17C 106.7
C19 C18 C17 113.6(3)
C19 C18 H18 108.9
C17 C18 H18 108.9
C19 C18 H18A 108.9
C17 C18 H18A 108.9
H18 C18 H18A 107.7
C18 C19 C20 113.6(3)
C18 C19 H19 108.8
C20 C19 H19 108.8
C18 C19 H19A 108.8
C20 C19 H19A 108.8
H19 C19 H19A 107.7
C21 C20 C19 114.1(3)
C21 C20 H20 108.7
C19 C20 H20 108.7
C21 C20 H20A 108.7
C19 C20 H20A 108.7
H20 C20 H20A 107.6
C22 C21 C20 113.7(3)
C22 C21 H21 108.8
C20 C21 H21 108.8
C22 C21 H21A 108.8
C20 C21 H21A 108.8
H21 C21 H21A 107.7
C21 C22 C23 113.5(4)
C21 C22 H22 108.9
C23 C22 H22 108.9
C21 C22 H22A 108.9
C23 C22 H22A 108.9
H22 C22 H22A 107.7
C22 C23 H23 109.5
C22 C23 H23A 109.5
H23 C23 H23A 109.5
C22 C23 H23B 109.5
H23 C23 H23B 109.5
H23A C23 H23B 109.5
C25 O1 Pt1 125.0(3)
C27 O2 Pt1 124.0(2)
C25 C24 H24 109.5
C25 C24 H24A 109.5
H24 C24 H24A 109.5
C25 C24 H24B 109.5
H24 C24 H24B 109.5
H24A C24 H24B 109.5
O1 C25 C26 126.5(4)
O1 C25 C24 113.2(4)
C26 C25 C24 120.3(4)
C25 C26 C27 127.7(4)
C25 C26 H26 116.2
C27 C26 H26 116.2
O2 C27 C26 125.0(4)
O2 C27 C28 114.9(3)
C26 C27 C28 120.1(4)
C27 C28 H28 109.5
C27 C28 H28A 109.5
H28 C28 H28A 109.5
C27 C28 H28B 109.5
H28 C28 H28B 109.5
H28A C28 H28B 109.5

loop_
_geom_bond_atom_site_label_1
_geom_bond_atom_site_label_2
_geom_bond_distance
Pt1 C6 1.960(4)
Pt1 N1 1.991(3)
Pt1 O1 2.004(3)
Pt1 O2 2.084(3)
N1 C1 1.355(5)
N1 C5 1.364(5)
C1 C2 1.368(5)
C1 H1 0.9500
C2 C3 1.382(6)
C2 H2 0.9500
C3 C4 1.379(5)
C3 H3 0.9500
C4 C5 1.397(5)
C4 H4 0.9500
C5 C7 1.469(5)
C6 C11 1.401(5)
C6 C7 1.418(5)
C7 C8 1.386(5)
C8 F1 1.365(4)
C8 C9 1.379(5)
C9 F2 1.360(4)
C9 C10 1.385(5)
C10 C11 1.398(5)
C10 C12 1.518(5)
C11 H11 0.9500
C12 C13 1.527(5)
C12 H12 0.9900
C12 H12A 0.9900
C13 C14 1.527(5)
C13 H13 0.9900
C13 H13A 0.9900
C14 C15 1.517(5)
C14 H14 0.9900
C14 H14A 0.9900
C15 C16B 1.466(15)
C15 C16A 1.548(7)
C15 H15 0.9900
C15 H15A 0.9900
C15 H15B 0.9900
C15 H15C 0.9900
C16B C17 1.452(15)
C16B H16B 0.9900
C16B H16C 0.9900
C16A C17 1.558(7)
C16A H16A 0.9900
C16A H16D 0.9900
C17 C18 1.532(5)
C17 H17 0.9900
C17 H17A 0.9900
C17 H17B 0.9900
C17 H17C 0.9900
C18 C19 1.517(5)
C18 H18 0.9900
C18 H18A 0.9900
C19 C20 1.532(5)
C19 H19 0.9900
C19 H19A 0.9900
C20 C21 1.520(5)
C20 H20 0.9900
C20 H20A 0.9900
C21 C22 1.517(5)
C21 H21 0.9900
C21 H21A 0.9900
C22 C23 1.518(6)
C22 H22 0.9900
C22 H22A 0.9900
C23 H23 0.9800
C23 H23A 0.9800
C23 H23B 0.9800
O1 C25 1.282(5)
O2 C27 1.273(5)
C24 C25 1.513(5)
C24 H24 0.9800
C24 H24A 0.9800
C24 H24B 0.9800
C25 C26 1.387(6)
C26 C27 1.410(5)
C26 H26 0.9500
C27 C28 1.499(5)
C28 H28 0.9800
C28 H28A 0.9800
C28 H28B 0.9800
